data_1575511
loop_
_publ_author_name
'Palui, Prasenjit'
'Bollenbeck, Matthias'
'Meleschko, Daniel'
'Brehm, Philipp'
'Gomila, Rosa M.'
'Schnakenburg, Gregor'
'Frontera, Antonio'
'Bismuto, Alessandro'

_publ_section_title
;
 Azadistibiridines and stabilised-iminobismuthane: reactivity of small
 inorganic rings in heavy main group chemistry.
;
_journal_issue 36
_journal_name_full 'Chemical science'
_journal_page_first 16894
_journal_page_last 16903
_journal_paper_doi 10.1039/d5sc03416g
_journal_volume 16
_journal_year 2025
_chemical_formula_moiety 'C38 H68 Bi N3 O2 S Si4'
_chemical_formula_sum 'C38 H68 Bi N3 O2 S Si4'
_chemical_formula_weight 952.35
_chemical_name_systematic PP-197
_space_group_crystal_system monoclinic
_space_group_IT_number 14
_space_group_name_Hall '-P 2ybc'
_space_group_name_H-M_alt 'P 1 21/c 1'
_atom_sites_solution_hydrogens geom
_atom_sites_solution_primary dual
_audit_creation_date 2025-02-24
_audit_creation_method
;
Olex2 1.5
(compiled 2024.02.16 svn.r378c4104 for OlexSys, GUI svn.r6928)
;
_audit_update_record
;
2025-04-01 deposited with the CCDC.	2025-08-05 downloaded from the CCDC.
;
_cell_angle_alpha 90
_cell_angle_beta 95.571(12)
_cell_angle_gamma 90
_cell_formula_units_Z 4
_cell_length_a 8.785(4)
_cell_length_b 13.602(5)
_cell_length_c 40.116(16)
_cell_measurement_reflns_used 2647
_cell_measurement_temperature 100.00
_cell_measurement_theta_max 20.064
_cell_measurement_theta_min 2.141
_cell_volume 4771(3)
_computing_cell_refinement 'SAINT V8.41 (?, 2016)'
_computing_data_reduction 'SAINT V8.41 (?, 2016)'
_computing_molecular_graphics 'Olex2 1.5 (Dolomanov et al., 2009)'
_computing_publication_material 'Olex2 1.5 (Dolomanov et al., 2009)'
_computing_structure_refinement 'XL  (Sheldrick, 2008)'
_computing_structure_solution 'SHELXT 2018/2 (Sheldrick, 2018)'
_diffrn_ambient_temperature 100.00
_diffrn_detector 'Bruker Photon100 detector'
_diffrn_detector_area_resol_mean 7.9
_diffrn_detector_type 'CMOS area detector'
_diffrn_measured_fraction_theta_full 0.999
_diffrn_measured_fraction_theta_max 0.999
_diffrn_measurement_device 'three-circle diffractometer'
_diffrn_measurement_device_type 'Bruker D8 Venture'
_diffrn_measurement_method '\w and \f scans'
_diffrn_radiation_monochromator 'mirror optics'
_diffrn_radiation_probe x-ray
_diffrn_radiation_type MoK\a
_diffrn_radiation_wavelength 0.71073
_diffrn_reflns_av_R_equivalents 0.1050
_diffrn_reflns_av_unetI/netI 0.1611
_diffrn_reflns_Laue_measured_fraction_full 0.999
_diffrn_reflns_Laue_measured_fraction_max 0.999
_diffrn_reflns_limit_h_max 10
_diffrn_reflns_limit_h_min -9
_diffrn_reflns_limit_k_max 16
_diffrn_reflns_limit_k_min -16
_diffrn_reflns_limit_l_max 44
_diffrn_reflns_limit_l_min -48
_diffrn_reflns_number 20235
_diffrn_reflns_point_group_measured_fraction_full 0.999
_diffrn_reflns_point_group_measured_fraction_max 0.999
_diffrn_reflns_theta_full 25.242
_diffrn_reflns_theta_max 25.249
_diffrn_reflns_theta_min 2.040
_diffrn_source 'microfocus sealed X-ray tube'
_diffrn_source_current 1.0
_diffrn_source_power 0.05
_diffrn_source_type 'Incoatec I\ms'
_diffrn_source_voltage 50.0
_exptl_absorpt_coefficient_mu 3.871
_exptl_absorpt_correction_T_max 0.7465
_exptl_absorpt_correction_T_min 0.5974
_exptl_absorpt_correction_type multi-scan
_exptl_absorpt_process_details
;
SADABS-2016/2 (Bruker,2016/2) was used for absorption correction.
wR2(int) was 0.1491 before and 0.0948 after correction.
The Ratio of minimum to maximum transmission is 0.8003.
The \l/2 correction factor is Not present.
;
_exptl_crystal_colour 'clear yellow'
_exptl_crystal_colour_lustre clear
_exptl_crystal_colour_primary yellow
_exptl_crystal_density_diffrn 1.326
_exptl_crystal_description plate
_exptl_crystal_F_000 1952
_exptl_crystal_size_max 0.16
_exptl_crystal_size_mid 0.1
_exptl_crystal_size_min 0.02
_refine_diff_density_max 2.386
_refine_diff_density_min -2.550
_refine_diff_density_rms 0.646
_refine_ls_extinction_coef 0.0018(2)
_refine_ls_extinction_expression Fc^*^=kFc[1+0.001xFc^2^\l^3^/sin(2\q)]^-1/4^
_refine_ls_extinction_method 'SHELXL-2019/1 (Sheldrick 2019)'
_refine_ls_goodness_of_fit_ref 1.034
_refine_ls_hydrogen_treatment constr
_refine_ls_matrix_type full
_refine_ls_number_parameters 464
_refine_ls_number_reflns 8854
_refine_ls_number_restraints 420
_refine_ls_restrained_S_all 1.021
_refine_ls_R_factor_all 0.1318
_refine_ls_R_factor_gt 0.0861
_refine_ls_shift/su_max 0.002
_refine_ls_shift/su_mean 0.000
_refine_ls_structure_factor_coef Fsqd
_refine_ls_weighting_details 'w=1/[\s^2^(Fo^2^)+(0.0002P)^2^+75.4576P] where P=(Fo^2^+2Fc^2^)/3'
_refine_ls_weighting_scheme calc
_refine_ls_wR_factor_gt 0.1783
_refine_ls_wR_factor_ref 0.2050
_reflns_Friedel_coverage 0.000
_reflns_number_gt 5798
_reflns_number_total 8854
_reflns_threshold_expression 'I > 2\s(I)'
_cod_data_source_file d5sc03416g3.cif
_cod_data_source_block 6
_cod_depositor_comments 'Adding full bibliography for 1575509--1575515.cif.'
_cod_database_code 1575511
_shelx_shelxl_version_number 2019/1
_shelx_space_group_comment
;
The symmetry employed for this shelxl refinement is uniquely defined
by the following loop, which should always be used as a source of
symmetry information in preference to the above space-group names.
They are only intended as comments.
;
_shelx_estimated_absorpt_t_max 0.927
_shelx_estimated_absorpt_t_min 0.576
_olex2_refinement_description
;
1. Twinned data refinement
 Scales: 0.9933(5)
 0.0067(5)
2. Fixed Uiso
 At 1.2 times of:
  All C(H) groups
 At 1.5 times of:
  All C(H,H,H) groups
3. Uiso/Uaniso restraints and constraints
C32 \\sim C33 \\sim C34 \\sim C35 \\sim C36 \\sim C37 \\sim C38: within 2A with
sigma of 0.01 and sigma for terminal atoms of 0.02 within 2A
4. Rigid body (RIGU) restrains
 All non-hydrogen atoms
 with sigma for 1-2 distances of 0.001 and sigma for 1-3 distances of 0.001
5.a Ternary CH refined with riding coordinates:
 C14(H14), C25(H25)
5.b Aromatic/amide H refined with riding coordinates:
 C10(H10), C12(H12), C33(H33), C34(H34), C36(H36), C37(H37)
5.c Idealised Me refined as rotating group:
 C4(H4A,H4B,H4C), C5(H5A,H5B,H5C), C6(H6A,H6B,H6C), C7(H7A,H7B,H7C), C15(H15A,
 H15B,H15C), C16(H16A,H16B,H16C), C17(H17A,H17B,H17C), C18(H18A,H18B,H18C),
 C19(H19A,H19B,H19C), C20(H20A,H20B,H20C), C22(H22A,H22B,H22C), C23(H23A,H23B,
 H23C), C24(H24A,H24B,H24C), C26(H26A,H26B,H26C), C27(H27A,H27B,H27C), C28(H28A,
 H28B,H28C), C29(H29A,H29B,H29C), C30(H30A,H30B,H30C), C31(H31A,H31B,H31C),
 C38(H38A,H38B,H38C)
;
_olex2_submission_special_instructions 'No special instructions were received'

loop_
_space_group_symop_operation_xyz
'x, y, z'
'-x, y+1/2, -z+1/2'
'-x, -y, -z'
'x, -y-1/2, z-1/2'

loop_
_atom_site_label
_atom_site_type_symbol
_atom_site_fract_x
_atom_site_fract_y
_atom_site_fract_z
_atom_site_U_iso_or_equiv
_atom_site_adp_type
_atom_site_occupancy
_atom_site_site_symmetry_order
_atom_site_calc_flag
_atom_site_refinement_flags_posn
_atom_site_refinement_flags_adp
_atom_site_refinement_flags_occupancy
_atom_site_disorder_assembly
_atom_site_disorder_group
Bi Bi 0.53245(7) 0.29521(4) 0.65144(2) 0.0261(2) Uani 1 1 d . . . . .
S S 0.4768(5) 0.1353(3) 0.70284(9) 0.0388(10) Uani 1 1 d . . . . .
Si1 Si 0.3905(5) 0.0725(3) 0.57798(9) 0.0300(9) Uani 1 1 d . . . . .
Si2 Si 0.7179(5) -0.0273(3) 0.60753(10) 0.0332(9) Uani 1 1 d . . . . .
Si3 Si 0.5599(5) 0.5270(3) 0.57645(10) 0.0286(9) Uani 1 1 d . . . . .
Si4 Si 0.9064(5) 0.5243(3) 0.61631(10) 0.0329(9) Uani 1 1 d . . . . .
O1 O 0.3249(15) 0.1854(7) 0.7001(3) 0.048(2) Uani 1 1 d . . . . .
O2 O 0.4703(16) 0.0285(7) 0.7092(3) 0.052(2) Uani 1 1 d . . . . .
N1 N 0.5771(16) 0.1569(8) 0.6739(3) 0.0373(19) Uani 1 1 d . . . . .
N2 N 0.7272(15) 0.4356(8) 0.7093(3) 0.031(2) Uani 1 1 d . . . . .
N3 N 0.8759(16) 0.3183(8) 0.6964(3) 0.037(2) Uani 1 1 d . . . . .
C1 C 0.7370(18) 0.3581(10) 0.6870(3) 0.0315(18) Uani 1 1 d . . . . .
C2 C 0.859(2) 0.4411(10) 0.7312(4) 0.039(3) Uani 1 1 d . . . . .
C3 C 0.953(2) 0.3696(12) 0.7231(4) 0.051(4) Uani 1 1 d . . . . .
C4 C 0.5923(19) 0.5001(11) 0.7101(4) 0.041(3) Uani 1 1 d . . . . .
H4A H 0.618134 0.566590 0.703087 0.061 Uiso 1 1 calc R U . . .
H4B H 0.561347 0.502281 0.732908 0.061 Uiso 1 1 calc R U . . .
H4C H 0.507929 0.474299 0.694814 0.061 Uiso 1 1 calc R U . . .
C5 C 0.877(2) 0.5175(12) 0.7584(4) 0.052(4) Uani 1 1 d . . . . .
H5A H 0.956649 0.496292 0.775753 0.078 Uiso 1 1 calc R U . . .
H5B H 0.780333 0.525813 0.768212 0.078 Uiso 1 1 calc R U . . .
H5C H 0.907324 0.580127 0.748863 0.078 Uiso 1 1 calc R U . . .
C6 C 1.105(3) 0.3366(16) 0.7400(6) 0.098(9) Uani 1 1 d . . . . .
H6A H 1.092631 0.274512 0.751769 0.147 Uiso 1 1 calc R U . . .
H6B H 1.145396 0.386789 0.756021 0.147 Uiso 1 1 calc R U . . .
H6C H 1.177348 0.327106 0.723034 0.147 Uiso 1 1 calc R U . . .
C7 C 0.931(2) 0.2295(11) 0.6805(4) 0.048(4) Uani 1 1 d . . . . .
H7A H 0.875646 0.171998 0.687681 0.072 Uiso 1 1 calc R U . . .
H7B H 1.040798 0.221281 0.687135 0.072 Uiso 1 1 calc R U . . .
H7C H 0.914039 0.236080 0.656104 0.072 Uiso 1 1 calc R U . . .
C8 C 0.6667(17) 0.2702(9) 0.6066(3) 0.026(2) Uani 1 1 d . . . . .
C9 C 0.6769(17) 0.1764(9) 0.5899(3) 0.0276(19) Uani 1 1 d . . . . .
C10 C 0.7458(16) 0.1702(10) 0.5610(3) 0.026(2) Uani 1 1 d . . . . .
H10 H 0.745593 0.108021 0.550255 0.031 Uiso 1 1 calc R U . . .
C11 C 0.8186(18) 0.2502(10) 0.5457(3) 0.0293(18) Uani 1 1 d . . . . .
C12 C 0.8037(17) 0.3396(10) 0.5621(3) 0.029(2) Uani 1 1 d . . . . .
H12 H 0.847167 0.395577 0.552473 0.035 Uiso 1 1 calc R U . . .
C13 C 0.7317(17) 0.3550(9) 0.5910(3) 0.0262(19) Uani 1 1 d . . . . .
C14 C 0.5911(19) 0.0843(10) 0.6018(4) 0.0340(16) Uani 1 1 d . . . . .
H14 H 0.569676 0.101604 0.625093 0.041 Uiso 1 1 calc R U . . .
C15 C 0.2606(19) 0.1662(10) 0.5943(3) 0.036(2) Uani 1 1 d . . . . .
H15A H 0.304287 0.231888 0.592153 0.053 Uiso 1 1 calc R U . . .
H15B H 0.249331 0.152652 0.617931 0.053 Uiso 1 1 calc R U . . .
H15C H 0.160192 0.163009 0.581371 0.053 Uiso 1 1 calc R U . . .
C16 C 0.302(2) -0.0505(11) 0.5851(4) 0.043(3) Uani 1 1 d . . . . .
H16A H 0.373415 -0.102803 0.580507 0.064 Uiso 1 1 calc R U . . .
H16B H 0.207323 -0.057626 0.570175 0.064 Uiso 1 1 calc R U . . .
H16C H 0.278061 -0.055200 0.608463 0.064 Uiso 1 1 calc R U . . .
C17 C 0.395(2) 0.0910(12) 0.5323(3) 0.042(3) Uani 1 1 d . . . . .
H17A H 0.289859 0.089535 0.521347 0.063 Uiso 1 1 calc R U . . .
H17B H 0.454539 0.038431 0.523171 0.063 Uiso 1 1 calc R U . . .
H17C H 0.441306 0.154713 0.528226 0.063 Uiso 1 1 calc R U . . .
C18 C 0.922(2) 0.0109(11) 0.6238(4) 0.046(3) Uani 1 1 d . . . . .
H18A H 0.964492 0.053192 0.607224 0.069 Uiso 1 1 calc R U . . .
H18B H 0.985787 -0.047850 0.627578 0.069 Uiso 1 1 calc R U . . .
H18C H 0.919785 0.046977 0.644900 0.069 Uiso 1 1 calc R U . . .
C19 C 0.644(2) -0.1054(11) 0.6405(4) 0.043(3) Uani 1 1 d . . . . .
H19A H 0.630717 -0.065200 0.660348 0.065 Uiso 1 1 calc R U . . .
H19B H 0.716332 -0.158571 0.646649 0.065 Uiso 1 1 calc R U . . .
H19C H 0.544758 -0.133552 0.632001 0.065 Uiso 1 1 calc R U . . .
C20 C 0.734(2) -0.1023(11) 0.5686(4) 0.046(3) Uani 1 1 d . . . . .
H20A H 0.793858 -0.065960 0.553320 0.069 Uiso 1 1 calc R U . . .
H20B H 0.631473 -0.115283 0.557553 0.069 Uiso 1 1 calc R U . . .
H20C H 0.784834 -0.164805 0.574675 0.069 Uiso 1 1 calc R U . . .
C21 C 0.8928(18) 0.2407(10) 0.5129(3) 0.0319(16) Uani 1 1 d . . . . .
C22 C 0.9329(18) 0.1331(10) 0.5053(3) 0.034(2) Uani 1 1 d . . . . .
H22A H 0.839553 0.093202 0.503514 0.051 Uiso 1 1 calc R U . . .
H22B H 1.005107 0.107457 0.523344 0.051 Uiso 1 1 calc R U . . .
H22C H 0.979544 0.130176 0.484057 0.051 Uiso 1 1 calc R U . . .
C23 C 0.7763(18) 0.2790(11) 0.4846(3) 0.035(2) Uani 1 1 d . . . . .
H23A H 0.754320 0.348420 0.488557 0.052 Uiso 1 1 calc R U . . .
H23B H 0.681624 0.240752 0.484261 0.052 Uiso 1 1 calc R U . . .
H23C H 0.819047 0.272051 0.463065 0.052 Uiso 1 1 calc R U . . .
C24 C 1.0456(17) 0.3015(10) 0.5144(3) 0.034(2) Uani 1 1 d . . . . .
H24A H 1.022409 0.371746 0.515848 0.052 Uiso 1 1 calc R U . . .
H24B H 1.096185 0.289021 0.494049 0.052 Uiso 1 1 calc R U . . .
H24C H 1.113273 0.281592 0.534051 0.052 Uiso 1 1 calc R U . . .
C25 C 0.7167(19) 0.4587(10) 0.6040(4) 0.0360(17) Uani 1 1 d . . . . .
H25 H 0.671704 0.449588 0.625742 0.043 Uiso 1 1 calc R U . . .
C26 C 0.3901(19) 0.4439(10) 0.5663(4) 0.039(3) Uani 1 1 d . . . . .
H26A H 0.419528 0.388999 0.552424 0.058 Uiso 1 1 calc R U . . .
H26B H 0.307202 0.481163 0.553964 0.058 Uiso 1 1 calc R U . . .
H26C H 0.355318 0.418411 0.587061 0.058 Uiso 1 1 calc R U . . .
C27 C 0.626(2) 0.5689(11) 0.5349(4) 0.043(3) Uani 1 1 d . . . . .
H27A H 0.698874 0.622979 0.538809 0.065 Uiso 1 1 calc R U . . .
H27B H 0.537077 0.591448 0.520089 0.065 Uiso 1 1 calc R U . . .
H27C H 0.674613 0.513914 0.524299 0.065 Uiso 1 1 calc R U . . .
C28 C 0.493(2) 0.6363(11) 0.5990(4) 0.045(3) Uani 1 1 d . . . . .
H28A H 0.446795 0.614576 0.619051 0.068 Uiso 1 1 calc R U . . .
H28B H 0.417133 0.672350 0.584276 0.068 Uiso 1 1 calc R U . . .
H28C H 0.580287 0.679307 0.605669 0.068 Uiso 1 1 calc R U . . .
C29 C 0.981(2) 0.5979(11) 0.5820(4) 0.044(3) Uani 1 1 d . . . . .
H29A H 0.981594 0.557271 0.561804 0.066 Uiso 1 1 calc R U . . .
H29B H 1.086025 0.619554 0.589071 0.066 Uiso 1 1 calc R U . . .
H29C H 0.916067 0.655529 0.577068 0.066 Uiso 1 1 calc R U . . .
C30 C 0.871(2) 0.6119(12) 0.6508(4) 0.048(3) Uani 1 1 d . . . . .
H30A H 0.791505 0.658840 0.642693 0.072 Uiso 1 1 calc R U . . .
H30B H 0.965897 0.647523 0.657887 0.072 Uiso 1 1 calc R U . . .
H30C H 0.838171 0.575180 0.669825 0.072 Uiso 1 1 calc R U . . .
C31 C 1.062(2) 0.4375(12) 0.6317(4) 0.046(3) Uani 1 1 d . . . . .
H31A H 1.035826 0.406026 0.652419 0.069 Uiso 1 1 calc R U . . .
H31B H 1.158125 0.473776 0.636227 0.069 Uiso 1 1 calc R U . . .
H31C H 1.073551 0.387140 0.614714 0.069 Uiso 1 1 calc R U . . .
C32 C 0.577(2) 0.1852(11) 0.7405(4) 0.045(2) Uani 1 1 d . U . . .
C33 C 0.520(2) 0.2638(11) 0.7558(4) 0.049(3) Uani 1 1 d . U . . .
H33 H 0.425731 0.291836 0.747168 0.058 Uiso 1 1 calc R U . . .
C34 C 0.602(2) 0.3043(12) 0.7847(4) 0.054(3) Uani 1 1 d . U . . .
H34 H 0.561422 0.359918 0.795132 0.065 Uiso 1 1 calc R U . . .
C35 C 0.735(3) 0.2649(14) 0.7975(4) 0.065(3) Uani 1 1 d . U . . .
C36 C 0.791(3) 0.1834(14) 0.7822(5) 0.073(3) Uani 1 1 d . U . . .
H36 H 0.886305 0.155944 0.790835 0.088 Uiso 1 1 calc R U . . .
C37 C 0.709(3) 0.1403(14) 0.7538(4) 0.064(3) Uani 1 1 d . U . . .
H37 H 0.744645 0.081714 0.744147 0.077 Uiso 1 1 calc R U . . .
C38 C 0.828(3) 0.3106(16) 0.8289(5) 0.091(6) Uani 1 1 d . U . . .
H38A H 0.788725 0.376637 0.832855 0.136 Uiso 1 1 calc R U . . .
H38B H 0.935911 0.314555 0.825068 0.136 Uiso 1 1 calc R U . . .
H38C H 0.816279 0.269132 0.848493 0.136 Uiso 1 1 calc R U . . .

loop_
_atom_site_aniso_label
_atom_site_aniso_U_11
_atom_site_aniso_U_22
_atom_site_aniso_U_33
_atom_site_aniso_U_23
_atom_site_aniso_U_13
_atom_site_aniso_U_12
Bi 0.0426(3) 0.0197(3) 0.0174(3) -0.0014(2) 0.0101(2) -0.0019(3)
S 0.078(3) 0.0216(16) 0.0197(15) -0.0023(13) 0.0176(15) -0.0074(14)
Si1 0.045(2) 0.0253(18) 0.0213(18) -0.0054(15) 0.0100(14) -0.0067(14)
Si2 0.055(2) 0.0183(16) 0.0281(19) 0.0009(15) 0.0150(16) -0.0016(15)
Si3 0.042(2) 0.0173(16) 0.0262(18) 0.0031(14) 0.0044(15) 0.0005(14)
Si4 0.046(2) 0.0291(18) 0.0235(18) 0.0059(16) 0.0034(15) -0.0095(15)
O1 0.082(3) 0.032(4) 0.033(4) -0.001(3) 0.017(2) -0.007(2)
O2 0.095(5) 0.030(3) 0.034(4) -0.0014(19) 0.021(3) -0.0077(19)
N1 0.071(4) 0.022(3) 0.020(2) -0.0031(19) 0.008(2) -0.006(2)
N2 0.053(3) 0.020(3) 0.021(3) 0.001(3) 0.007(3) -0.003(2)
N3 0.054(3) 0.025(3) 0.031(4) -0.005(3) 0.003(3) 0.000(3)
C1 0.053(3) 0.020(3) 0.022(3) 0.000(2) 0.007(2) -0.002(2)
C2 0.058(4) 0.026(4) 0.031(4) -0.006(4) 0.000(3) 0.002(3)
C3 0.063(4) 0.039(5) 0.048(5) -0.020(5) -0.008(4) 0.010(4)
C4 0.059(4) 0.033(5) 0.031(6) -0.008(5) 0.002(4) 0.006(4)
C5 0.066(7) 0.041(6) 0.046(6) -0.021(6) -0.010(5) 0.010(5)
C6 0.092(7) 0.085(11) 0.105(12) -0.067(11) -0.049(9) 0.045(8)
C7 0.061(6) 0.035(5) 0.045(7) -0.016(5) -0.005(5) 0.009(4)
C8 0.038(4) 0.0223(19) 0.019(2) 0.0010(15) 0.003(3) -0.0018(18)
C9 0.042(4) 0.022(2) 0.020(3) 0.0011(16) 0.006(3) -0.0033(17)
C10 0.036(5) 0.024(3) 0.018(3) 0.003(2) 0.003(3) -0.001(2)
C11 0.042(4) 0.025(2) 0.022(2) 0.0037(19) 0.006(3) -0.003(2)
C12 0.040(6) 0.025(2) 0.022(3) 0.0037(19) 0.004(4) -0.002(2)
C13 0.035(4) 0.023(2) 0.020(3) 0.0033(15) 0.001(3) -0.0021(17)
C14 0.055(3) 0.024(2) 0.025(3) -0.0014(17) 0.0130(19) -0.0076(17)
C15 0.053(4) 0.032(4) 0.023(5) 0.000(3) 0.010(3) -0.010(3)
C16 0.060(5) 0.035(3) 0.034(5) -0.005(3) 0.014(4) -0.011(3)
C17 0.054(6) 0.044(5) 0.028(3) -0.004(2) 0.010(2) -0.011(4)
C18 0.064(4) 0.031(5) 0.045(5) 0.003(4) 0.013(3) -0.003(3)
C19 0.065(6) 0.027(4) 0.039(4) 0.003(3) 0.015(4) -0.002(3)
C20 0.066(6) 0.033(4) 0.041(4) -0.002(3) 0.017(3) -0.003(4)
C21 0.044(4) 0.031(3) 0.022(2) 0.004(2) 0.007(2) -0.002(3)
C22 0.046(5) 0.032(3) 0.024(4) 0.002(2) 0.006(3) -0.001(3)
C23 0.044(4) 0.038(5) 0.022(3) 0.006(3) 0.008(3) 0.000(3)
C24 0.044(4) 0.032(4) 0.027(4) 0.004(3) 0.008(3) -0.002(3)
C25 0.052(3) 0.025(2) 0.031(3) 0.0009(17) 0.008(2) -0.0023(17)
C26 0.053(4) 0.030(4) 0.035(5) 0.003(3) 0.007(3) 0.000(3)
C27 0.055(5) 0.036(5) 0.038(4) 0.006(3) 0.006(3) -0.001(4)
C28 0.060(5) 0.032(3) 0.045(5) 0.001(3) 0.007(4) 0.002(3)
C29 0.058(5) 0.041(4) 0.034(4) 0.002(3) 0.003(3) -0.013(4)
C30 0.063(6) 0.043(4) 0.037(4) -0.001(3) 0.006(3) -0.010(3)
C31 0.058(4) 0.046(4) 0.034(5) 0.006(4) 0.007(3) -0.006(3)
C32 0.083(4) 0.026(3) 0.026(3) -0.002(2) 0.014(2) 0.001(2)
C33 0.086(5) 0.033(4) 0.028(4) -0.007(3) 0.006(3) 0.007(3)
C34 0.089(5) 0.038(4) 0.034(4) -0.013(4) 0.001(4) 0.013(4)
C35 0.096(6) 0.053(5) 0.043(4) -0.022(4) -0.007(4) 0.023(4)
C36 0.104(5) 0.060(5) 0.052(4) -0.029(4) -0.010(4) 0.029(4)
C37 0.099(4) 0.049(5) 0.041(4) -0.019(4) -0.002(4) 0.020(4)
C38 0.113(8) 0.084(9) 0.068(7) -0.048(7) -0.027(7) 0.041(7)

loop_
_atom_type_symbol
_atom_type_description
_atom_type_scat_dispersion_real
_atom_type_scat_dispersion_imag
_atom_type_scat_source
C C 0.0033 0.0016 'International Tables Vol C Tables 4.2.6.8 and 6.1.1.4'
H H 0.0000 0.0000 'International Tables Vol C Tables 4.2.6.8 and 6.1.1.4'
N N 0.0061 0.0033 'International Tables Vol C Tables 4.2.6.8 and 6.1.1.4'
O O 0.0106 0.0060 'International Tables Vol C Tables 4.2.6.8 and 6.1.1.4'
Si Si 0.0817 0.0704 'International Tables Vol C Tables 4.2.6.8 and 6.1.1.4'
S S 0.1246 0.1234 'International Tables Vol C Tables 4.2.6.8 and 6.1.1.4'
Bi Bi -4.1077 10.2566 'International Tables Vol C Tables 4.2.6.8 and 6.1.1.4'

loop_
_geom_angle_atom_site_label_1
_geom_angle_atom_site_label_2
_geom_angle_atom_site_label_3
_geom_angle
_geom_angle_site_symmetry_1
_geom_angle_site_symmetry_3
_geom_angle_publ_flag
N1 Bi C1 88.0(5) . . ?
N1 Bi C8 96.6(5) . . ?
C8 Bi C1 96.3(5) . . ?
O1 S Bi 80.1(4) . . ?
O1 S N1 115.3(7) . . ?
O1 S C32 104.5(7) . . ?
O2 S Bi 145.6(5) . . ?
O2 S O1 114.3(7) . . ?
O2 S N1 110.5(7) . . ?
O2 S C32 104.4(7) . . ?
N1 S Bi 39.1(5) . . ?
N1 S C32 106.7(8) . . ?
C32 S Bi 101.4(5) . . ?
C15 Si1 C14 109.2(7) . . ?
C15 Si1 C16 106.1(7) . . ?
C16 Si1 C14 111.8(7) . . ?
C17 Si1 C14 111.9(7) . . ?
C17 Si1 C15 109.0(7) . . ?
C17 Si1 C16 108.6(7) . . ?
C14 Si2 C18 110.2(7) . . ?
C19 Si2 C14 107.6(7) . . ?
C19 Si2 C18 107.0(7) . . ?
C19 Si2 C20 109.9(7) . . ?
C20 Si2 C14 115.2(7) . . ?
C20 Si2 C18 106.6(8) . . ?
C26 Si3 C25 110.1(7) . . ?
C26 Si3 C27 106.9(7) . . ?
C27 Si3 C25 112.8(7) . . ?
C28 Si3 C25 110.4(7) . . ?
C28 Si3 C26 107.7(8) . . ?
C28 Si3 C27 108.9(7) . . ?
C29 Si4 C25 114.8(7) . . ?
C30 Si4 C25 106.6(8) . . ?
C30 Si4 C29 107.3(7) . . ?
C31 Si4 C25 112.5(7) . . ?
C31 Si4 C29 106.5(8) . . ?
C31 Si4 C30 109.0(7) . . ?
S N1 Bi 113.2(7) . . ?
C1 N2 C4 124.3(12) . . ?
C2 N2 C1 110.5(13) . . ?
C2 N2 C4 125.2(12) . . ?
C1 N3 C3 111.6(12) . . ?
C1 N3 C7 122.3(12) . . ?
C3 N3 C7 126.1(14) . . ?
N2 C1 Bi 125.2(11) . . ?
N3 C1 Bi 129.8(9) . . ?
N3 C1 N2 103.5(12) . . ?
N2 C2 C5 121.6(14) . . ?
C3 C2 N2 107.7(13) . . ?
C3 C2 C5 130.7(16) . . ?
N3 C3 C6 122.4(14) . . ?
C2 C3 N3 106.7(15) . . ?
C2 C3 C6 130.6(15) . . ?
N2 C4 H4A 109.5 . . ?
N2 C4 H4B 109.5 . . ?
N2 C4 H4C 109.5 . . ?
H4A C4 H4B 109.5 . . ?
H4A C4 H4C 109.5 . . ?
H4B C4 H4C 109.5 . . ?
C2 C5 H5A 109.5 . . ?
C2 C5 H5B 109.5 . . ?
C2 C5 H5C 109.5 . . ?
H5A C5 H5B 109.5 . . ?
H5A C5 H5C 109.5 . . ?
H5B C5 H5C 109.5 . . ?
C3 C6 H6A 109.5 . . ?
C3 C6 H6B 109.5 . . ?
C3 C6 H6C 109.5 . . ?
H6A C6 H6B 109.5 . . ?
H6A C6 H6C 109.5 . . ?
H6B C6 H6C 109.5 . . ?
N3 C7 H7A 109.5 . . ?
N3 C7 H7B 109.5 . . ?
N3 C7 H7C 109.5 . . ?
H7A C7 H7B 109.5 . . ?
H7A C7 H7C 109.5 . . ?
H7B C7 H7C 109.5 . . ?
C9 C8 Bi 124.0(10) . . ?
C9 C8 C13 117.1(12) . . ?
C13 C8 Bi 118.5(9) . . ?
C8 C9 C14 120.9(12) . . ?
C10 C9 C8 120.1(12) . . ?
C10 C9 C14 118.5(12) . . ?
C9 C10 H10 117.5 . . ?
C9 C10 C11 125.0(13) . . ?
C11 C10 H10 117.5 . . ?
C10 C11 C21 123.5(12) . . ?
C12 C11 C10 113.2(12) . . ?
C12 C11 C21 123.1(12) . . ?
C11 C12 H12 116.7 . . ?
C13 C12 C11 126.6(13) . . ?
C13 C12 H12 116.7 . . ?
C8 C13 C25 122.7(13) . . ?
C12 C13 C8 117.9(12) . . ?
C12 C13 C25 119.3(12) . . ?
Si1 C14 H14 103.7 . . ?
Si2 C14 Si1 119.7(7) . . ?
Si2 C14 H14 103.7 . . ?
C9 C14 Si1 111.2(10) . . ?
C9 C14 Si2 112.8(11) . . ?
C9 C14 H14 103.7 . . ?
Si1 C15 H15A 109.5 . . ?
Si1 C15 H15B 109.5 . . ?
Si1 C15 H15C 109.5 . . ?
H15A C15 H15B 109.5 . . ?
H15A C15 H15C 109.5 . . ?
H15B C15 H15C 109.5 . . ?
Si1 C16 H16A 109.5 . . ?
Si1 C16 H16B 109.5 . . ?
Si1 C16 H16C 109.5 . . ?
H16A C16 H16B 109.5 . . ?
H16A C16 H16C 109.5 . . ?
H16B C16 H16C 109.5 . . ?
Si1 C17 H17A 109.5 . . ?
Si1 C17 H17B 109.5 . . ?
Si1 C17 H17C 109.5 . . ?
H17A C17 H17B 109.5 . . ?
H17A C17 H17C 109.5 . . ?
H17B C17 H17C 109.5 . . ?
Si2 C18 H18A 109.5 . . ?
Si2 C18 H18B 109.5 . . ?
Si2 C18 H18C 109.5 . . ?
H18A C18 H18B 109.5 . . ?
H18A C18 H18C 109.5 . . ?
H18B C18 H18C 109.5 . . ?
Si2 C19 H19A 109.5 . . ?
Si2 C19 H19B 109.5 . . ?
Si2 C19 H19C 109.5 . . ?
H19A C19 H19B 109.5 . . ?
H19A C19 H19C 109.5 . . ?
H19B C19 H19C 109.5 . . ?
Si2 C20 H20A 109.5 . . ?
Si2 C20 H20B 109.5 . . ?
Si2 C20 H20C 109.5 . . ?
H20A C20 H20B 109.5 . . ?
H20A C20 H20C 109.5 . . ?
H20B C20 H20C 109.5 . . ?
C11 C21 C22 112.1(12) . . ?
C11 C21 C23 107.3(12) . . ?
C11 C21 C24 111.0(12) . . ?
C22 C21 C24 107.2(13) . . ?
C23 C21 C22 108.7(11) . . ?
C23 C21 C24 110.6(11) . . ?
C21 C22 H22A 109.5 . . ?
C21 C22 H22B 109.5 . . ?
C21 C22 H22C 109.5 . . ?
H22A C22 H22B 109.5 . . ?
H22A C22 H22C 109.5 . . ?
H22B C22 H22C 109.5 . . ?
C21 C23 H23A 109.5 . . ?
C21 C23 H23B 109.5 . . ?
C21 C23 H23C 109.5 . . ?
H23A C23 H23B 109.5 . . ?
H23A C23 H23C 109.5 . . ?
H23B C23 H23C 109.5 . . ?
C21 C24 H24A 109.5 . . ?
C21 C24 H24B 109.5 . . ?
C21 C24 H24C 109.5 . . ?
H24A C24 H24B 109.5 . . ?
H24A C24 H24C 109.5 . . ?
H24B C24 H24C 109.5 . . ?
Si3 C25 H25 103.9 . . ?
Si4 C25 Si3 118.8(7) . . ?
Si4 C25 H25 103.9 . . ?
C13 C25 Si3 109.6(10) . . ?
C13 C25 Si4 114.9(11) . . ?
C13 C25 H25 103.9 . . ?
Si3 C26 H26A 109.5 . . ?
Si3 C26 H26B 109.5 . . ?
Si3 C26 H26C 109.5 . . ?
H26A C26 H26B 109.5 . . ?
H26A C26 H26C 109.5 . . ?
H26B C26 H26C 109.5 . . ?
Si3 C27 H27A 109.5 . . ?
Si3 C27 H27B 109.5 . . ?
Si3 C27 H27C 109.5 . . ?
H27A C27 H27B 109.5 . . ?
H27A C27 H27C 109.5 . . ?
H27B C27 H27C 109.5 . . ?
Si3 C28 H28A 109.5 . . ?
Si3 C28 H28B 109.5 . . ?
Si3 C28 H28C 109.5 . . ?
H28A C28 H28B 109.5 . . ?
H28A C28 H28C 109.5 . . ?
H28B C28 H28C 109.5 . . ?
Si4 C29 H29A 109.5 . . ?
Si4 C29 H29B 109.5 . . ?
Si4 C29 H29C 109.5 . . ?
H29A C29 H29B 109.5 . . ?
H29A C29 H29C 109.5 . . ?
H29B C29 H29C 109.5 . . ?
Si4 C30 H30A 109.5 . . ?
Si4 C30 H30B 109.5 . . ?
Si4 C30 H30C 109.5 . . ?
H30A C30 H30B 109.5 . . ?
H30A C30 H30C 109.5 . . ?
H30B C30 H30C 109.5 . . ?
Si4 C31 H31A 109.5 . . ?
Si4 C31 H31B 109.5 . . ?
Si4 C31 H31C 109.5 . . ?
H31A C31 H31B 109.5 . . ?
H31A C31 H31C 109.5 . . ?
H31B C31 H31C 109.5 . . ?
C33 C32 S 120.4(14) . . ?
C33 C32 C37 120.6(16) . . ?
C37 C32 S 118.9(12) . . ?
C32 C33 H33 119.9 . . ?
C32 C33 C34 120.2(18) . . ?
C34 C33 H33 119.9 . . ?
C33 C34 H34 119.6 . . ?
C35 C34 C33 120.7(16) . . ?
C35 C34 H34 119.6 . . ?
C34 C35 C36 119.0(17) . . ?
C34 C35 C38 121.1(16) . . ?
C36 C35 C38 119.9(18) . . ?
C35 C36 H36 119.5 . . ?
C35 C36 C37 121(2) . . ?
C37 C36 H36 119.5 . . ?
C32 C37 C36 118.2(16) . . ?
C32 C37 H37 120.9 . . ?
C36 C37 H37 120.9 . . ?
C35 C38 H38A 109.5 . . ?
C35 C38 H38B 109.5 . . ?
C35 C38 H38C 109.5 . . ?
H38A C38 H38B 109.5 . . ?
H38A C38 H38C 109.5 . . ?
H38B C38 H38C 109.5 . . ?

loop_
_geom_bond_atom_site_label_1
_geom_bond_atom_site_label_2
_geom_bond_distance
_geom_bond_site_symmetry_2
_geom_bond_publ_flag
Bi N1 2.106(11) . ?
Bi C1 2.344(15) . ?
Bi C8 2.270(14) . ?
S O1 1.493(13) . ?
S O2 1.478(11) . ?
S N1 1.552(13) . ?
S C32 1.805(16) . ?
Si1 C14 1.928(16) . ?
Si1 C15 1.870(16) . ?
Si1 C16 1.880(15) . ?
Si1 C17 1.853(14) . ?
Si2 C14 1.884(15) . ?
Si2 C18 1.919(18) . ?
Si2 C19 1.865(15) . ?
Si2 C20 1.882(15) . ?
Si3 C25 1.920(16) . ?
Si3 C26 1.884(16) . ?
Si3 C27 1.905(16) . ?
Si3 C28 1.865(15) . ?
Si4 C25 1.913(16) . ?
Si4 C29 1.875(15) . ?
Si4 C30 1.874(16) . ?
Si4 C31 1.865(17) . ?
N2 C1 1.392(17) . ?
N2 C2 1.382(19) . ?
N2 C4 1.477(19) . ?
N3 C1 1.355(19) . ?
N3 C3 1.396(19) . ?
N3 C7 1.470(18) . ?
C2 C3 1.34(2) . ?
C2 C5 1.503(19) . ?
C3 C6 1.51(3) . ?
C4 H4A 0.9800 . ?
C4 H4B 0.9800 . ?
C4 H4C 0.9800 . ?
C5 H5A 0.9800 . ?
C5 H5B 0.9800 . ?
C5 H5C 0.9800 . ?
C6 H6A 0.9800 . ?
C6 H6B 0.9800 . ?
C6 H6C 0.9800 . ?
C7 H7A 0.9800 . ?
C7 H7B 0.9800 . ?
C7 H7C 0.9800 . ?
C8 C9 1.447(18) . ?
C8 C13 1.456(18) . ?
C9 C10 1.361(19) . ?
C9 C14 1.560(18) . ?
C10 H10 0.9500 . ?
C10 C11 1.431(19) . ?
C11 C12 1.394(19) . ?
C11 C21 1.53(2) . ?
C12 H12 0.9500 . ?
C12 C13 1.392(19) . ?
C13 C25 1.512(18) . ?
C14 H14 1.0000 . ?
C15 H15A 0.9800 . ?
C15 H15B 0.9800 . ?
C15 H15C 0.9800 . ?
C16 H16A 0.9800 . ?
C16 H16B 0.9800 . ?
C16 H16C 0.9800 . ?
C17 H17A 0.9800 . ?
C17 H17B 0.9800 . ?
C17 H17C 0.9800 . ?
C18 H18A 0.9800 . ?
C18 H18B 0.9800 . ?
C18 H18C 0.9800 . ?
C19 H19A 0.9800 . ?
C19 H19B 0.9800 . ?
C19 H19C 0.9800 . ?
C20 H20A 0.9800 . ?
C20 H20B 0.9800 . ?
C20 H20C 0.9800 . ?
C21 C22 1.544(19) . ?
C21 C23 1.543(19) . ?
C21 C24 1.57(2) . ?
C22 H22A 0.9800 . ?
C22 H22B 0.9800 . ?
C22 H22C 0.9800 . ?
C23 H23A 0.9800 . ?
C23 H23B 0.9800 . ?
C23 H23C 0.9800 . ?
C24 H24A 0.9800 . ?
C24 H24B 0.9800 . ?
C24 H24C 0.9800 . ?
C25 H25 1.0000 . ?
C26 H26A 0.9800 . ?
C26 H26B 0.9800 . ?
C26 H26C 0.9800 . ?
C27 H27A 0.9800 . ?
C27 H27B 0.9800 . ?
C27 H27C 0.9800 . ?
C28 H28A 0.9800 . ?
C28 H28B 0.9800 . ?
C28 H28C 0.9800 . ?
C29 H29A 0.9800 . ?
C29 H29B 0.9800 . ?
C29 H29C 0.9800 . ?
C30 H30A 0.9800 . ?
C30 H30B 0.9800 . ?
C30 H30C 0.9800 . ?
C31 H31A 0.9800 . ?
C31 H31B 0.9800 . ?
C31 H31C 0.9800 . ?
C32 C33 1.35(2) . ?
C32 C37 1.37(3) . ?
C33 H33 0.9500 . ?
C33 C34 1.41(2) . ?
C34 H34 0.9500 . ?
C34 C35 1.35(3) . ?
C35 C36 1.38(2) . ?
C35 C38 1.56(2) . ?
C36 H36 0.9500 . ?
C36 C37 1.42(2) . ?
C37 H37 0.9500 . ?
C38 H38A 0.9800 . ?
C38 H38B 0.9800 . ?
C38 H38C 0.9800 . ?

loop_
_geom_torsion_atom_site_label_1
_geom_torsion_atom_site_label_2
_geom_torsion_atom_site_label_3
_geom_torsion_atom_site_label_4
_geom_torsion
_geom_torsion_site_symmetry_1
_geom_torsion_site_symmetry_2
_geom_torsion_site_symmetry_3
_geom_torsion_site_symmetry_4
_geom_torsion_publ_flag
Bi S C32 C33 71.8(15) . . . . ?
Bi S C32 C37 -110.3(15) . . . . ?
Bi C8 C9 C10 172.8(10) . . . . ?
Bi C8 C9 C14 1.1(18) . . . . ?
Bi C8 C13 C12 -175.2(10) . . . . ?
Bi C8 C13 C25 1.6(18) . . . . ?
S C32 C33 C34 -178.2(14) . . . . ?
S C32 C37 C36 176.6(16) . . . . ?
O1 S N1 Bi 27.8(9) . . . . ?
O1 S C32 C33 -10.8(16) . . . . ?
O1 S C32 C37 167.1(15) . . . . ?
O2 S N1 Bi 159.4(7) . . . . ?
O2 S C32 C33 -131.1(15) . . . . ?
O2 S C32 C37 46.8(18) . . . . ?
N1 S C32 C33 111.8(15) . . . . ?
N1 S C32 C37 -70.3(17) . . . . ?
N2 C2 C3 N3 -1(2) . . . . ?
N2 C2 C3 C6 -175(2) . . . . ?
C1 N2 C2 C3 0.6(19) . . . . ?
C1 N2 C2 C5 -179.0(14) . . . . ?
C1 N3 C3 C2 2(2) . . . . ?
C1 N3 C3 C6 176(2) . . . . ?
C2 N2 C1 Bi 167.6(10) . . . . ?
C2 N2 C1 N3 0.4(16) . . . . ?
C3 N3 C1 Bi -167.6(12) . . . . ?
C3 N3 C1 N2 -1.3(17) . . . . ?
C4 N2 C1 Bi -10.3(19) . . . . ?
C4 N2 C1 N3 -177.5(13) . . . . ?
C4 N2 C2 C3 178.5(15) . . . . ?
C4 N2 C2 C5 -1(2) . . . . ?
C5 C2 C3 N3 178.3(17) . . . . ?
C5 C2 C3 C6 5(4) . . . . ?
C7 N3 C1 Bi 10(2) . . . . ?
C7 N3 C1 N2 176.5(13) . . . . ?
C7 N3 C3 C2 -176.0(15) . . . . ?
C7 N3 C3 C6 -2(3) . . . . ?
C8 C9 C10 C11 3(2) . . . . ?
C8 C9 C14 Si1 91.6(14) . . . . ?
C8 C9 C14 Si2 -130.8(12) . . . . ?
C8 C13 C25 Si3 -101.7(13) . . . . ?
C8 C13 C25 Si4 121.6(13) . . . . ?
C9 C8 C13 C12 -2.4(19) . . . . ?
C9 C8 C13 C25 174.4(13) . . . . ?
C9 C10 C11 C12 -4(2) . . . . ?
C9 C10 C11 C21 -179.0(14) . . . . ?
C10 C9 C14 Si1 -80.3(15) . . . . ?
C10 C9 C14 Si2 57.3(16) . . . . ?
C10 C11 C12 C13 2(2) . . . . ?
C10 C11 C21 C22 -21(2) . . . . ?
C10 C11 C21 C23 98.5(16) . . . . ?
C10 C11 C21 C24 -140.6(14) . . . . ?
C11 C12 C13 C8 1(2) . . . . ?
C11 C12 C13 C25 -175.7(14) . . . . ?
C12 C11 C21 C22 164.9(14) . . . . ?
C12 C11 C21 C23 -75.9(17) . . . . ?
C12 C11 C21 C24 45.1(19) . . . . ?
C12 C13 C25 Si3 75.0(15) . . . . ?
C12 C13 C25 Si4 -61.7(16) . . . . ?
C13 C8 C9 C10 0(2) . . . . ?
C13 C8 C9 C14 -171.3(13) . . . . ?
C14 C9 C10 C11 175.0(13) . . . . ?
C18 Si2 C14 Si1 168.5(8) . . . . ?
C18 Si2 C14 C9 34.8(12) . . . . ?
C19 Si2 C14 Si1 -75.2(10) . . . . ?
C19 Si2 C14 C9 151.2(10) . . . . ?
C20 Si2 C14 Si1 47.8(11) . . . . ?
C20 Si2 C14 C9 -85.9(11) . . . . ?
C21 C11 C12 C13 176.8(14) . . . . ?
C32 S N1 Bi -87.7(8) . . . . ?
C32 C33 C34 C35 -1(3) . . . . ?
C33 C32 C37 C36 -6(3) . . . . ?
C33 C34 C35 C36 -1(3) . . . . ?
C33 C34 C35 C38 179(2) . . . . ?
C34 C35 C36 C37 -1(4) . . . . ?
C35 C36 C37 C32 4(3) . . . . ?
C37 C32 C33 C34 4(3) . . . . ?
C38 C35 C36 C37 180(2) . . . . ?

loop_
_twin_individual_id
_twin_individual_mass_fraction_refined
1 0.9933(5)
2 0.0067(5)
